data_9003654
loop_
_publ_author_name
'Gatta, G. D.'
'Comodi, P.'
'Zanazzi, P. F.'
'Ballaran, T. B.'

_publ_section_title
;Anomalous elastic behavior and high-pressure structural evolution of zeolite
 levyne Locality: Beech Creek, Grant County, Oregon P = 3.0 GPa
;
_journal_name_full 'American Mineralogist'
_journal_page_first 645
_journal_page_last 652
_journal_paper_doi 10.2138/am.2005.1768
_journal_volume 90
_journal_year 2005
_chemical_compound_source 'Beech Creek, Grant County, Oregon'
_chemical_formula_sum 'Al5.574 Ca2.56 H72 K0.56 Na0.5 O66.72 Si12.426'
_chemical_name_mineral Levyne-Ca
_space_group_IT_number 166
_symmetry_space_group_name_Hall '-R 3 2"'
_symmetry_space_group_name_H-M 'R -3 m :H'
_cell_angle_alpha 90
_cell_angle_beta 90
_cell_angle_gamma 120
_cell_formula_units_Z 3
_cell_length_a 13.000
_cell_length_b 13.000
_cell_length_c 22.676
_cell_volume 3318.821
_database_code_amcsd 0003752
_diffrn_ambient_pressure 3e+06
_exptl_crystal_density_diffrn 2.665
_cod_original_sg_symbol_H-M 'R -3 m'
_cod_original_formula_sum 'Ca2.56 K.56 Na.5 (Si12.426 Al5.574) O66.72 H72'
_cod_database_code 9003654

loop_
_space_group_symop_operation_xyz
x,y,z
2/3+x,1/3+y,1/3+z
1/3+x,2/3+y,2/3+z
x,x-y,z
2/3+x,1/3+x-y,1/3+z
1/3+x,2/3+x-y,2/3+z
y,x,-z
2/3+y,1/3+x,1/3-z
1/3+y,2/3+x,2/3-z
-x+y,y,z
2/3-x+y,1/3+y,1/3+z
1/3-x+y,2/3+y,2/3+z
-x,-x+y,-z
2/3-x,1/3-x+y,1/3-z
1/3-x,2/3-x+y,2/3-z
-y,-x,z
2/3-y,1/3-x,1/3+z
1/3-y,2/3-x,2/3+z
x-y,-y,-z
2/3+x-y,1/3-y,1/3-z
1/3+x-y,2/3-y,2/3-z
y,-x+y,-z
2/3+y,1/3-x+y,1/3-z
1/3+y,2/3-x+y,2/3-z
-x+y,-x,z
2/3-x+y,1/3-x,1/3+z
1/3-x+y,2/3-x,2/3+z
-x,-y,-z
2/3-x,1/3-y,1/3-z
1/3-x,2/3-y,2/3-z
-y,x-y,z
2/3-y,1/3+x-y,1/3+z
1/3-y,2/3+x-y,2/3+z
x-y,x,-z
2/3+x-y,1/3+x,1/3-z
1/3+x-y,2/3+x,2/3-z

loop_
_atom_site_label
_atom_site_fract_x
_atom_site_fract_y
_atom_site_fract_z
_atom_site_occupancy
_atom_site_U_iso_or_equiv
_atom_site_type_symbol
_atom_site_attached_hydrogens
Ca1 0.00000 0.00000 0.13400 0.64000 0.02700 Ca 0
Ca2 0.00000 0.00000 0.27600 0.64000 0.03300 Ca 0
K4 0.00000 0.00000 0.42200 0.28000 0.01000 K 0
Na5 0.00000 0.00000 0.50000 0.50000 0.04000 Na 0
Si1 0.00050 0.23650 0.06680 0.63700 0.01300 Si 0
Al1 0.00050 0.23650 0.06680 0.36300 0.01300 Al 0
Si2 0.24380 0.00000 0.50000 0.79700 0.00800 Si 0
Al2 0.24380 0.00000 0.50000 0.20300 0.00800 Al 0
O1 0.02400 0.34600 0.10920 1.00000 0.07900 O 0
O2 0.10040 -0.10040 0.07700 1.00000 0.05300 O 0
O3 0.12690 -0.12690 -0.08300 1.00000 0.03900 O 0
O4 0.27400 0.00000 0.00000 1.00000 0.03800 O 0
O5 0.21820 -0.21820 0.17190 1.00000 0.01700 O 0
Wat1 0.15300 0.07630 0.20200 1.00000 0.02100 O 2
Wat2 0.11800 0.23700 0.29100 1.00000 0.04800 O 2
Wat3 0.15800 0.07900 0.35500 1.00000 0.07000 O 2
Wat4 0.22800 0.45600 0.26700 0.12000 0.02000 O 2

loop_
_cod_changelog_entry_id
_cod_changelog_entry_author
_cod_changelog_entry_date
_cod_changelog_entry_text
1
;cod-tools version 3.8.0
Id: cif_guess_AMCSD_atom_types 9581 2023-05-17 12:35:41Z saulius
;
2023-05-21T08:52:09+03:00
;Derived atom types and hydrogen counts
from atom names that follow the AMCSD naming convention
(Wat == water, O-H == hydroxyl).
;

loop_
_cod_related_entry_id
_cod_related_entry_database
_cod_related_entry_code
1 AMCSD 0003752
